data_7016297
loop_
_publ_author_name
'Nebra, Noel'
'Lisena, J\'er\^ome'
'Saffon, Nathalie'
'Maron, Laurent'
'Martin-Vaca, Blanca'
'Bourissou, Didier'

_publ_section_title
;
 Original palladium pincer complexes deriving from
 1,3-bis(thiophosphinoyl)indene proligands: C(sp(3))-H versus
 C(sp(2))-H bond activation.
;
_journal_issue 35
_journal_name_full 'Dalton transactions (Cambridge, England : 2003)'
_journal_page_first 8912
_journal_page_last 8921
_journal_paper_doi 10.1039/c1dt10118h
_journal_volume 40
_journal_year 2011
_chemical_formula_sum 'C52 H42 Cl3 P3 Pd S2'
_chemical_formula_weight 1036.64
_chemical_name_systematic
;
?
;
_space_group_IT_number 2
_symmetry_cell_setting triclinic
_symmetry_space_group_name_Hall '-P 1'
_symmetry_space_group_name_H-M 'P -1'
_atom_sites_solution_hydrogens geom
_atom_sites_solution_primary direct
_atom_sites_solution_secondary difmap
_audit_creation_method SHELXL-97
_cell_angle_alpha 102.868(2)
_cell_angle_beta 96.921(2)
_cell_angle_gamma 108.763(2)
_cell_formula_units_Z 2
_cell_length_a 11.4556(3)
_cell_length_b 12.5154(3)
_cell_length_c 18.2257(6)
_cell_measurement_reflns_used 2889
_cell_measurement_temperature 173(2)
_cell_measurement_theta_max 23.55
_cell_measurement_theta_min 2.34
_cell_volume 2359.21(12)
_computing_cell_refinement 'Bruker SMART'
_computing_data_collection 'Bruker SMART'
_computing_data_reduction 'Bruker SAINT'
_computing_molecular_graphics 'Bruker SHELXTL'
_computing_publication_material 'Bruker SHELXTL'
_computing_structure_refinement 'SHELXL-97 (Sheldrick, 1997)'
_computing_structure_solution 'SHELXS-97 (Sheldrick, 1990)'
_diffrn_ambient_temperature 173(2)
_diffrn_measured_fraction_theta_full 0.989
_diffrn_measured_fraction_theta_max 0.989
_diffrn_measurement_device_type 'CCD area detector'
_diffrn_measurement_method 'phi and omega scans'
_diffrn_radiation_monochromator graphite
_diffrn_radiation_source 'fine-focus sealed tube'
_diffrn_radiation_type MoK\a
_diffrn_radiation_wavelength 0.71073
_diffrn_reflns_av_R_equivalents 0.0694
_diffrn_reflns_av_sigmaI/netI 0.1019
_diffrn_reflns_limit_h_max 13
_diffrn_reflns_limit_h_min -13
_diffrn_reflns_limit_k_max 11
_diffrn_reflns_limit_k_min -14
_diffrn_reflns_limit_l_max 21
_diffrn_reflns_limit_l_min -21
_diffrn_reflns_number 19928
_diffrn_reflns_theta_full 24.71
_diffrn_reflns_theta_max 24.71
_diffrn_reflns_theta_min 5.11
_exptl_absorpt_coefficient_mu 0.789
_exptl_absorpt_correction_T_max 0.9542
_exptl_absorpt_correction_T_min 0.9252
_exptl_absorpt_correction_type multi-scan
_exptl_absorpt_process_details 'SADABS (Bruker-AXS)'
_exptl_crystal_colour red
_exptl_crystal_density_diffrn 1.459
_exptl_crystal_density_method 'not measured'
_exptl_crystal_description block
_exptl_crystal_F_000 1056
_exptl_crystal_size_max 0.10
_exptl_crystal_size_mid 0.10
_exptl_crystal_size_min 0.06
_refine_diff_density_max 0.628
_refine_diff_density_min -0.854
_refine_diff_density_rms 0.103
_refine_ls_extinction_method none
_refine_ls_goodness_of_fit_ref 0.981
_refine_ls_hydrogen_treatment mixed
_refine_ls_matrix_type full
_refine_ls_number_parameters 553
_refine_ls_number_reflns 7970
_refine_ls_number_restraints 0
_refine_ls_restrained_S_all 0.981
_refine_ls_R_factor_all 0.0934
_refine_ls_R_factor_gt 0.0517
_refine_ls_shift/su_max 0.002
_refine_ls_shift/su_mean 0.000
_refine_ls_structure_factor_coef Fsqd
_refine_ls_weighting_details 'calc w=1/[\s^2^(Fo^2^)+(0.0631P)^2^+0.0000P] where P=(Fo^2^+2Fc^2^)/3'
_refine_ls_weighting_scheme calc
_refine_ls_wR_factor_gt 0.1146
_refine_ls_wR_factor_ref 0.1326
_reflns_number_gt 5316
_reflns_number_total 7970
_reflns_threshold_expression >2sigma(I)
_cod_data_source_file c1dt10118h.txt
_cod_data_source_block 5
_cod_depositor_comments
;
The following automatic conversions were performed:

'_symmetry_cell_setting' value 'Triclinic' changed to 'triclinic'
according to /home/saulius/struct/CIF-dictionaries/cif_core.dic
dictionary named 'cif_core.dic' version 2.4.1 from 2010-06-29.

Automatic conversion script
Id: cif_fix_values 1715 2011-07-08 13:25:40Z adriana 
;
_cod_original_cell_volume 2359.21(11)
_cod_original_sg_symbol_H-M P-1
_cod_database_code 7016297

loop_
_symmetry_equiv_pos_as_xyz
'x, y, z'
'-x, -y, -z'

loop_
_atom_site_label
_atom_site_type_symbol
_atom_site_fract_x
_atom_site_fract_y
_atom_site_fract_z
_atom_site_U_iso_or_equiv
_atom_site_adp_type
_atom_site_occupancy
_atom_site_symmetry_multiplicity
_atom_site_calc_flag
_atom_site_refinement_flags
Pd1 Pd 0.41624(4) 0.50254(4) 0.24627(2) 0.02278(14) Uani 1 1 d .
Cl1 Cl 0.62867(13) 0.56710(12) 0.30199(8) 0.0340(3) Uani 1 1 d .
S1 S 0.20458(13) 0.41815(12) 0.18262(8) 0.0306(3) Uani 1 1 d .
S2 S 0.62917(14) 0.02067(12) 0.13097(8) 0.0347(4) Uani 1 1 d .
P1 P 0.27138(12) 0.30094(12) 0.12541(8) 0.0232(3) Uani 1 1 d .
P2 P 0.68902(12) 0.19268(12) 0.16182(8) 0.0238(3) Uani 1 1 d .
P3 P 0.38797(14) 0.66262(12) 0.32213(8) 0.0266(3) Uani 1 1 d .
C1 C 0.4155(5) 0.3293(4) 0.1891(3) 0.0206(11) Uani 1 1 d .
C2 C 0.5200(5) 0.3122(4) 0.1551(3) 0.0212(11) Uani 1 1 d .
H2 H 0.544(5) 0.335(4) 0.114(3) 0.025 Uiso 1 1 d .
C3 C 0.5707(5) 0.2476(4) 0.1898(3) 0.0247(12) Uani 1 1 d .
C4 C 0.5030(5) 0.2179(4) 0.2501(3) 0.0236(12) Uani 1 1 d .
C5 C 0.5182(5) 0.1530(5) 0.3013(3) 0.0291(13) Uani 1 1 d .
H5 H 0.5822 0.1201 0.3014 0.035 Uiso 1 1 calc R
C6 C 0.4369(6) 0.1380(5) 0.3521(3) 0.0339(14) Uani 1 1 d .
H6 H 0.4468 0.0954 0.3880 0.041 Uiso 1 1 calc R
C7 C 0.3420(6) 0.1838(5) 0.3514(3) 0.0376(15) Uani 1 1 d .
H7 H 0.2868 0.1705 0.3860 0.045 Uiso 1 1 calc R
C8 C 0.3258(5) 0.2491(5) 0.3009(3) 0.0303(13) Uani 1 1 d .
H8 H 0.2610 0.2812 0.3011 0.036 Uiso 1 1 calc R
C9 C 0.4069(5) 0.2662(4) 0.2500(3) 0.0235(12) Uani 1 1 d .
C10 C 0.1669(5) 0.1504(4) 0.1071(3) 0.0235(12) Uani 1 1 d .
C11 C 0.2156(5) 0.0620(5) 0.0921(3) 0.0304(13) Uani 1 1 d .
H11 H 0.3027 0.0803 0.0918 0.036 Uiso 1 1 calc R
C12 C 0.1361(6) -0.0534(5) 0.0776(3) 0.0380(15) Uani 1 1 d .
H12 H 0.1680 -0.1150 0.0656 0.046 Uiso 1 1 calc R
C13 C 0.0103(6) -0.0792(5) 0.0805(3) 0.0363(15) Uani 1 1 d .
H13 H -0.0438 -0.1586 0.0710 0.044 Uiso 1 1 calc R
C14 C -0.0368(5) 0.0093(5) 0.0970(3) 0.0361(14) Uani 1 1 d .
H14 H -0.1233 -0.0092 0.0992 0.043 Uiso 1 1 calc R
C15 C 0.0406(5) 0.1250(5) 0.1104(3) 0.0292(13) Uani 1 1 d .
H15 H 0.0080 0.1863 0.1217 0.035 Uiso 1 1 calc R
C16 C 0.3008(5) 0.3269(4) 0.0338(3) 0.0256(12) Uani 1 1 d .
C17 C 0.2957(7) 0.4286(6) 0.0184(4) 0.0506(18) Uani 1 1 d .
H17 H 0.2800 0.4856 0.0559 0.061 Uiso 1 1 calc R
C18 C 0.3137(8) 0.4463(6) -0.0527(4) 0.062(2) Uani 1 1 d .
H18 H 0.3082 0.5153 -0.0640 0.074 Uiso 1 1 calc R
C19 C 0.3392(7) 0.3666(6) -0.1063(4) 0.0528(19) Uani 1 1 d .
H19 H 0.3528 0.3806 -0.1543 0.063 Uiso 1 1 calc R
C20 C 0.3451(6) 0.2659(5) -0.0905(3) 0.0392(15) Uani 1 1 d .
H20 H 0.3619 0.2094 -0.1277 0.047 Uiso 1 1 calc R
C21 C 0.3263(5) 0.2470(5) -0.0199(3) 0.0336(14) Uani 1 1 d .
H21 H 0.3312 0.1777 -0.0089 0.040 Uiso 1 1 calc R
C22 C 0.8205(5) 0.2606(5) 0.2436(3) 0.0296(13) Uani 1 1 d .
C23 C 0.8481(5) 0.3750(5) 0.2877(3) 0.0325(14) Uani 1 1 d .
H23 H 0.7972 0.4177 0.2751 0.039 Uiso 1 1 calc R
C24 C 0.9492(5) 0.4273(5) 0.3497(3) 0.0390(15) Uani 1 1 d .
H24 H 0.9683 0.5060 0.3791 0.047 Uiso 1 1 calc R
C25 C 1.0216(6) 0.3652(6) 0.3687(4) 0.0471(18) Uani 1 1 d .
H25 H 1.0913 0.4016 0.4111 0.057 Uiso 1 1 calc R
C26 C 0.9942(6) 0.2489(6) 0.3265(3) 0.0454(17) Uani 1 1 d .
H26 H 1.0433 0.2054 0.3405 0.054 Uiso 1 1 calc R
C27 C 0.8938(5) 0.1985(5) 0.2639(3) 0.0349(14) Uani 1 1 d .
H27 H 0.8748 0.1199 0.2344 0.042 Uiso 1 1 calc R
C28 C 0.7392(5) 0.2530(4) 0.0841(3) 0.0249(12) Uani 1 1 d .
C29 C 0.6564(5) 0.2116(5) 0.0130(3) 0.0344(14) Uani 1 1 d .
H29 H 0.5750 0.1545 0.0069 0.041 Uiso 1 1 calc R
C30 C 0.6900(6) 0.2517(5) -0.0488(3) 0.0382(15) Uani 1 1 d .
H30 H 0.6319 0.2242 -0.0967 0.046 Uiso 1 1 calc R
C31 C 0.8102(6) 0.3330(5) -0.0399(3) 0.0372(15) Uani 1 1 d .
H31 H 0.8348 0.3606 -0.0823 0.045 Uiso 1 1 calc R
C32 C 0.8942(6) 0.3738(5) 0.0297(3) 0.0367(15) Uani 1 1 d .
H32 H 0.9769 0.4279 0.0349 0.044 Uiso 1 1 calc R
C33 C 0.8580(5) 0.3358(5) 0.0922(3) 0.0315(13) Uani 1 1 d .
H33 H 0.9147 0.3667 0.1408 0.038 Uiso 1 1 calc R
C34 C 0.5252(5) 0.7985(5) 0.3566(3) 0.0320(13) Uani 1 1 d .
C35 C 0.5935(6) 0.8345(5) 0.3031(3) 0.0379(15) Uani 1 1 d .
H35 H 0.5713 0.7865 0.2516 0.045 Uiso 1 1 calc R
C36 C 0.6948(6) 0.9411(6) 0.3249(4) 0.0514(18) Uani 1 1 d .
H36 H 0.7418 0.9653 0.2882 0.062 Uiso 1 1 calc R
C37 C 0.7266(7) 1.0108(6) 0.3989(4) 0.0550(19) Uani 1 1 d .
H37 H 0.7947 1.0842 0.4138 0.066 Uiso 1 1 calc R
C38 C 0.6597(7) 0.9740(6) 0.4511(4) 0.059(2) Uani 1 1 d .
H38 H 0.6835 1.0213 0.5029 0.071 Uiso 1 1 calc R
C39 C 0.5574(6) 0.8690(5) 0.4304(3) 0.0436(16) Uani 1 1 d .
H39 H 0.5100 0.8463 0.4674 0.052 Uiso 1 1 calc R
C40 C 0.2626(5) 0.7080(5) 0.2832(3) 0.0297(13) Uani 1 1 d .
C41 C 0.2872(6) 0.8150(5) 0.2657(3) 0.0389(15) Uani 1 1 d .
H41 H 0.3717 0.8675 0.2742 0.047 Uiso 1 1 calc R
C42 C 0.1887(7) 0.8450(6) 0.2358(4) 0.0491(17) Uani 1 1 d .
H42 H 0.2057 0.9183 0.2244 0.059 Uiso 1 1 calc R
C43 C 0.0660(7) 0.7682(6) 0.2226(4) 0.0510(18) Uani 1 1 d .
H43 H -0.0013 0.7886 0.2019 0.061 Uiso 1 1 calc R
C44 C 0.0410(6) 0.6616(6) 0.2395(3) 0.0436(16) Uani 1 1 d .
H44 H -0.0434 0.6081 0.2297 0.052 Uiso 1 1 calc R
C45 C 0.1389(6) 0.6334(5) 0.2705(3) 0.0336(14) Uani 1 1 d .
H45 H 0.1211 0.5611 0.2835 0.040 Uiso 1 1 calc R
C46 C 0.3436(5) 0.6262(4) 0.4087(3) 0.0252(12) Uani 1 1 d .
C47 C 0.2777(6) 0.6822(5) 0.4521(3) 0.0370(15) Uani 1 1 d .
H47 H 0.2500 0.7382 0.4352 0.044 Uiso 1 1 calc R
C48 C 0.2521(6) 0.6569(5) 0.5200(3) 0.0388(15) Uani 1 1 d .
H48 H 0.2105 0.6980 0.5509 0.047 Uiso 1 1 calc R
C49 C 0.2879(5) 0.5707(5) 0.5426(3) 0.0373(15) Uani 1 1 d .
H49 H 0.2696 0.5523 0.5888 0.045 Uiso 1 1 calc R
C50 C 0.3497(5) 0.5124(5) 0.4985(3) 0.0328(14) Uani 1 1 d .
H50 H 0.3733 0.4534 0.5141 0.039 Uiso 1 1 calc R
C51 C 0.3774(5) 0.5390(5) 0.4317(3) 0.0317(13) Uani 1 1 d .
H51 H 0.4197 0.4980 0.4013 0.038 Uiso 1 1 calc R
C52 C 0.9027(9) 0.8199(8) 0.4060(6) 0.096(3) Uani 1 1 d .
H52A H 0.8408 0.8483 0.4295 0.115 Uiso 1 1 calc R
H52B H 0.8590 0.7657 0.3544 0.115 Uiso 1 1 calc R
Cl2 Cl 0.9572(3) 0.7449(2) 0.46206(17) 0.1259(12) Uani 1 1 d .
Cl3 Cl 1.0242(3) 0.9390(3) 0.39641(17) 0.1161(10) Uani 1 1 d .

loop_
_atom_site_aniso_label
_atom_site_aniso_U_11
_atom_site_aniso_U_22
_atom_site_aniso_U_33
_atom_site_aniso_U_23
_atom_site_aniso_U_13
_atom_site_aniso_U_12
Pd1 0.0263(2) 0.0219(2) 0.0216(2) 0.00524(16) 0.00676(17) 0.01037(19)
Cl1 0.0296(7) 0.0326(8) 0.0349(8) 0.0064(6) -0.0001(6) 0.0092(7)
S1 0.0274(7) 0.0285(8) 0.0352(8) 0.0004(6) 0.0062(6) 0.0150(7)
S2 0.0382(8) 0.0237(8) 0.0401(8) 0.0043(6) 0.0048(7) 0.0127(7)
P1 0.0229(7) 0.0240(8) 0.0244(7) 0.0050(6) 0.0061(6) 0.0116(6)
P2 0.0205(7) 0.0241(8) 0.0267(7) 0.0049(6) 0.0048(6) 0.0093(6)
P3 0.0344(8) 0.0228(8) 0.0237(7) 0.0070(6) 0.0084(6) 0.0107(7)
C1 0.024(3) 0.018(3) 0.022(3) 0.004(2) 0.004(2) 0.010(2)
C2 0.020(3) 0.018(3) 0.024(3) 0.005(2) 0.007(2) 0.004(2)
C3 0.025(3) 0.021(3) 0.028(3) 0.004(2) 0.006(2) 0.010(2)
C4 0.024(3) 0.023(3) 0.022(3) 0.004(2) 0.004(2) 0.009(2)
C5 0.033(3) 0.030(3) 0.027(3) 0.010(2) 0.005(3) 0.014(3)
C6 0.047(4) 0.027(3) 0.029(3) 0.012(3) 0.006(3) 0.013(3)
C7 0.047(4) 0.038(4) 0.033(3) 0.016(3) 0.017(3) 0.013(3)
C8 0.029(3) 0.029(3) 0.034(3) 0.008(3) 0.014(3) 0.010(3)
C9 0.021(3) 0.020(3) 0.023(3) 0.002(2) 0.001(2) 0.003(2)
C10 0.024(3) 0.025(3) 0.019(3) 0.008(2) 0.001(2) 0.006(2)
C11 0.034(3) 0.026(3) 0.033(3) 0.010(3) 0.003(3) 0.014(3)
C12 0.045(4) 0.028(3) 0.044(4) 0.013(3) 0.010(3) 0.016(3)
C13 0.039(3) 0.029(3) 0.031(3) 0.010(3) 0.004(3) -0.001(3)
C14 0.030(3) 0.039(4) 0.033(3) 0.007(3) 0.008(3) 0.006(3)
C15 0.030(3) 0.028(3) 0.030(3) 0.008(2) 0.009(3) 0.009(3)
C16 0.029(3) 0.023(3) 0.025(3) 0.006(2) 0.006(2) 0.011(3)
C17 0.083(5) 0.045(4) 0.049(4) 0.023(3) 0.036(4) 0.041(4)
C18 0.109(6) 0.052(4) 0.068(5) 0.044(4) 0.053(5) 0.057(5)
C19 0.074(5) 0.066(5) 0.047(4) 0.040(4) 0.032(4) 0.039(4)
C20 0.055(4) 0.038(4) 0.039(3) 0.015(3) 0.025(3) 0.027(3)
C21 0.045(4) 0.028(3) 0.035(3) 0.017(3) 0.012(3) 0.016(3)
C22 0.019(3) 0.042(4) 0.028(3) 0.014(3) 0.008(2) 0.007(3)
C23 0.028(3) 0.027(3) 0.035(3) 0.001(3) 0.006(3) 0.005(3)
C24 0.030(3) 0.039(4) 0.032(3) -0.001(3) 0.007(3) -0.001(3)
C25 0.023(3) 0.066(5) 0.043(4) 0.020(4) 0.001(3) 0.001(3)
C26 0.035(4) 0.073(5) 0.043(4) 0.038(4) 0.015(3) 0.021(4)
C27 0.030(3) 0.042(4) 0.034(3) 0.017(3) 0.003(3) 0.011(3)
C28 0.024(3) 0.023(3) 0.031(3) 0.008(2) 0.007(2) 0.012(2)
C29 0.031(3) 0.041(4) 0.030(3) 0.002(3) 0.009(3) 0.014(3)
C30 0.045(4) 0.049(4) 0.026(3) 0.005(3) 0.008(3) 0.026(3)
C31 0.059(4) 0.035(4) 0.036(3) 0.020(3) 0.025(3) 0.029(3)
C32 0.038(3) 0.029(3) 0.049(4) 0.021(3) 0.016(3) 0.010(3)
C33 0.037(3) 0.024(3) 0.034(3) 0.010(3) 0.003(3) 0.011(3)
C34 0.038(3) 0.026(3) 0.033(3) 0.008(3) 0.005(3) 0.013(3)
C35 0.046(4) 0.030(3) 0.037(3) 0.016(3) 0.010(3) 0.007(3)
C36 0.051(4) 0.044(4) 0.064(5) 0.030(4) 0.020(4) 0.011(4)
C37 0.051(4) 0.023(4) 0.080(5) 0.011(4) 0.008(4) 0.003(3)
C38 0.054(4) 0.040(4) 0.057(4) -0.012(3) 0.011(4) 0.001(4)
C39 0.044(4) 0.038(4) 0.037(3) 0.000(3) 0.012(3) 0.005(3)
C40 0.042(3) 0.031(3) 0.018(3) 0.003(2) 0.008(3) 0.019(3)
C41 0.053(4) 0.032(3) 0.034(3) 0.013(3) 0.007(3) 0.016(3)
C42 0.068(5) 0.040(4) 0.042(4) 0.014(3) 0.003(4) 0.026(4)
C43 0.056(5) 0.058(5) 0.045(4) 0.010(3) 0.002(3) 0.034(4)
C44 0.043(4) 0.045(4) 0.045(4) 0.009(3) 0.007(3) 0.021(3)
C45 0.044(4) 0.032(3) 0.035(3) 0.014(3) 0.016(3) 0.021(3)
C46 0.029(3) 0.022(3) 0.022(3) 0.001(2) 0.006(2) 0.008(3)
C47 0.050(4) 0.031(3) 0.033(3) 0.012(3) 0.013(3) 0.016(3)
C48 0.045(4) 0.047(4) 0.025(3) 0.006(3) 0.014(3) 0.019(3)
C49 0.037(3) 0.049(4) 0.025(3) 0.013(3) 0.012(3) 0.011(3)
C50 0.030(3) 0.039(4) 0.031(3) 0.021(3) 0.002(3) 0.010(3)
C51 0.028(3) 0.039(4) 0.030(3) 0.009(3) 0.006(3) 0.015(3)
C52 0.076(6) 0.075(6) 0.118(8) 0.024(6) -0.012(6) 0.014(5)
Cl2 0.148(3) 0.0910(19) 0.121(2) 0.0210(16) -0.034(2) 0.0474(19)
Cl3 0.109(2) 0.107(2) 0.114(2) 0.0131(16) 0.0420(18) 0.0211(18)

loop_
_atom_type_symbol
_atom_type_description
_atom_type_scat_dispersion_real
_atom_type_scat_dispersion_imag
_atom_type_scat_source
C C 0.0033 0.0016 'International Tables Vol C Tables 4.2.6.8 and 6.1.1.4'
H H 0.0000 0.0000 'International Tables Vol C Tables 4.2.6.8 and 6.1.1.4'
P P 0.1023 0.0942 'International Tables Vol C Tables 4.2.6.8 and 6.1.1.4'
S S 0.1246 0.1234 'International Tables Vol C Tables 4.2.6.8 and 6.1.1.4'
Cl Cl 0.1484 0.1585 'International Tables Vol C Tables 4.2.6.8 and 6.1.1.4'
Pd Pd -0.9988 1.0072 'International Tables Vol C Tables 4.2.6.8 and 6.1.1.4'

loop_
_geom_angle_atom_site_label_1
_geom_angle_atom_site_label_2
_geom_angle_atom_site_label_3
_geom_angle
C1 Pd1 P3 167.08(13)
C1 Pd1 Cl1 91.67(13)
P3 Pd1 Cl1 93.40(5)
C1 Pd1 S1 81.95(13)
P3 Pd1 S1 92.98(5)
Cl1 Pd1 S1 173.59(5)
C1 Pd1 P1 39.28(13)
P3 Pd1 P1 137.75(5)
Cl1 Pd1 P1 128.81(5)
S1 Pd1 P1 44.85(4)
P1 S1 Pd1 80.19(6)
C1 P1 C10 110.9(2)
C1 P1 C16 110.6(2)
C10 P1 C16 108.3(2)
C1 P1 S1 102.66(17)
C10 P1 S1 113.12(18)
C16 P1 S1 111.22(18)
C1 P1 Pd1 50.87(16)
C10 P1 Pd1 141.90(16)
C16 P1 Pd1 109.64(17)
S1 P1 Pd1 54.96(5)
C3 P2 C22 104.9(2)
C3 P2 C28 106.4(2)
C22 P2 C28 106.9(2)
C3 P2 S2 112.62(18)
C22 P2 S2 113.6(2)
C28 P2 S2 111.78(18)
C46 P3 C34 105.2(2)
C46 P3 C40 104.0(2)
C34 P3 C40 104.0(3)
C46 P3 Pd1 107.94(17)
C34 P3 Pd1 116.67(19)
C40 P3 Pd1 117.69(17)
C2 C1 C9 104.8(4)
C2 C1 P1 117.9(4)
C9 C1 P1 116.4(3)
C2 C1 Pd1 122.8(3)
C9 C1 Pd1 104.7(3)
P1 C1 Pd1 89.8(2)
C3 C2 C1 110.7(5)
C2 C3 C4 108.9(5)
C2 C3 P2 126.7(4)
C4 C3 P2 124.1(4)
C5 C4 C9 120.6(5)
C5 C4 C3 131.3(5)
C9 C4 C3 108.1(4)
C6 C5 C4 118.1(5)
C7 C6 C5 121.4(5)
C6 C7 C8 121.3(5)
C9 C8 C7 118.2(5)
C8 C9 C4 120.4(5)
C8 C9 C1 132.2(5)
C4 C9 C1 107.4(4)
C11 C10 C15 120.8(5)
C11 C10 P1 118.9(4)
C15 C10 P1 120.2(4)
C10 C11 C12 119.2(5)
C11 C12 C13 120.1(6)
C14 C13 C12 120.3(5)
C13 C14 C15 120.4(5)
C14 C15 C10 119.0(5)
C21 C16 C17 119.8(5)
C21 C16 P1 121.1(4)
C17 C16 P1 119.1(4)
C16 C17 C18 119.0(6)
C19 C18 C17 121.2(6)
C18 C19 C20 119.5(6)
C19 C20 C21 119.7(6)
C16 C21 C20 120.7(5)
C27 C22 C23 119.0(5)
C27 C22 P2 120.5(5)
C23 C22 P2 120.5(4)
C24 C23 C22 120.6(6)
C25 C24 C23 119.8(6)
C24 C25 C26 120.8(6)
C27 C26 C25 118.6(6)
C22 C27 C26 121.2(6)
C33 C28 C29 118.9(5)
C33 C28 P2 122.5(4)
C29 C28 P2 118.5(4)
C30 C29 C28 121.3(5)
C29 C30 C31 118.9(5)
C32 C31 C30 120.6(5)
C31 C32 C33 120.0(5)
C28 C33 C32 120.2(5)
C39 C34 C35 119.4(5)
C39 C34 P3 123.1(5)
C35 C34 P3 117.4(4)
C34 C35 C36 120.1(6)
C37 C36 C35 120.2(6)
C38 C37 C36 119.2(6)
C37 C38 C39 121.6(6)
C34 C39 C38 119.5(6)
C45 C40 C41 118.7(6)
C45 C40 P3 118.8(4)
C41 C40 P3 122.5(5)
C42 C41 C40 120.3(6)
C43 C42 C41 119.9(6)
C42 C43 C44 120.1(6)
C45 C44 C43 119.6(6)
C44 C45 C40 121.3(6)
C47 C46 C51 119.4(5)
C47 C46 P3 122.0(4)
C51 C46 P3 118.6(4)
C48 C47 C46 120.3(6)
C47 C48 C49 119.5(6)
C50 C49 C48 120.3(5)
C49 C50 C51 120.3(5)
C50 C51 C46 120.1(5)
Cl2 C52 Cl3 112.0(5)

loop_
_geom_bond_atom_site_label_1
_geom_bond_atom_site_label_2
_geom_bond_distance
Pd1 C1 2.183(5)
Pd1 P3 2.3069(15)
Pd1 Cl1 2.3196(14)
Pd1 S1 2.3386(14)
Pd1 P1 2.8146(14)
S1 P1 2.0144(19)
S2 P2 1.959(2)
P1 C1 1.782(5)
P1 C10 1.807(5)
P1 C16 1.821(5)
P2 C3 1.782(5)
P2 C22 1.812(5)
P2 C28 1.818(5)
P3 C46 1.822(5)
P3 C34 1.824(6)
P3 C40 1.830(6)
C1 C2 1.465(7)
C1 C9 1.495(7)
C2 C3 1.353(7)
C3 C4 1.466(7)
C4 C5 1.397(7)
C4 C9 1.415(7)
C5 C6 1.389(8)
C6 C7 1.382(8)
C7 C8 1.394(7)
C8 C9 1.392(7)
C10 C11 1.382(7)
C10 C15 1.390(7)
C11 C12 1.382(7)
C12 C13 1.382(8)
C13 C14 1.372(8)
C14 C15 1.381(7)
C16 C21 1.365(7)
C16 C17 1.379(8)
C17 C18 1.391(9)
C18 C19 1.363(9)
C19 C20 1.374(8)
C20 C21 1.388(7)
C22 C27 1.385(8)
C22 C23 1.389(7)
C23 C24 1.384(7)
C24 C25 1.370(9)
C25 C26 1.399(9)
C26 C27 1.385(8)
C28 C33 1.387(7)
C28 C29 1.391(7)
C29 C30 1.379(8)
C30 C31 1.389(8)
C31 C32 1.378(8)
C32 C33 1.387(8)
C34 C39 1.368(8)
C34 C35 1.383(8)
C35 C36 1.393(8)
C36 C37 1.367(9)
C37 C38 1.359(10)
C38 C39 1.387(8)
C40 C45 1.381(8)
C40 C41 1.394(8)
C41 C42 1.388(9)
C42 C43 1.379(9)
C43 C44 1.384(9)
C44 C45 1.377(8)
C46 C47 1.387(8)
C46 C51 1.398(7)
C47 C48 1.386(8)
C48 C49 1.394(8)
C49 C50 1.374(8)
C50 C51 1.378(7)
C52 Cl2 1.722(9)
C52 Cl3 1.740(9)
